data_4515096
loop_
_publ_author_name
'Sherstobitova, Tatiana'
'Maryunina, Kseniya'
'Tolstikov, Svyatoslav'
'Letyagin, Gleb'
'Romanenko, Galina'
'Nishihara, Sadafumi'
'Inoue, Katsuya'

_publ_section_title
;
 Ligand Structure Effects on Molecular Assembly and Magnetic Properties of
 Copper(II) Complexes with 3-Pyridyl-Substituted Nitronyl Nitroxide
 Derivatives
;
_journal_issue 17
_journal_name_full 'ACS Omega'
_journal_page_first 17160
_journal_paper_doi 10.1021/acsomega.9b01575
_journal_volume 4
_journal_year 2019
_chemical_formula_sum 'C22 H17 Br Cu F12 N3 O6'
_chemical_formula_weight 790.83
_space_group_crystal_system triclinic
_space_group_IT_number 2
_space_group_name_Hall '-P 1'
_space_group_name_H-M_alt 'P -1'
_symmetry_space_group_name_Hall '-P 1'
_symmetry_space_group_name_H-M 'P -1'
_atom_sites_solution_hydrogens geom
_audit_creation_method SHELXL-2018/3
_cell_angle_alpha 81.07(3)
_cell_angle_beta 74.40(3)
_cell_angle_gamma 72.74(3)
_cell_formula_units_Z 2
_cell_length_a 10.718(5)
_cell_length_b 10.821(5)
_cell_length_c 13.907(7)
_cell_measurement_reflns_used 4709
_cell_measurement_temperature 296(2)
_cell_measurement_theta_max 28.19
_cell_measurement_theta_min 3.05
_cell_volume 1478.6(13)
_computing_cell_refinement 'Bruker SAINT'
_computing_data_collection 'Bruker APEX2'
_computing_data_reduction 'Bruker SAINT'
_computing_molecular_graphics 'Bruker SHELXTL'
_computing_publication_material 'Bruker SHELXTL'
_computing_structure_refinement 'SHELXL-2018/3 (Sheldrick, 2018)'
_computing_structure_solution 'SHELXT 2014/5 (Sheldrick, 2014)'
_diffrn_ambient_temperature 296(2)
_diffrn_measured_fraction_theta_full 0.998
_diffrn_measured_fraction_theta_max 0.983
_diffrn_measurement_device_type 'Bruker APEX-II CCD'
_diffrn_measurement_method '\f and \w scans'
_diffrn_radiation_type MoK\a
_diffrn_radiation_wavelength 0.71073
_diffrn_reflns_av_R_equivalents 0.0282
_diffrn_reflns_av_unetI/netI 0.0204
_diffrn_reflns_Laue_measured_fraction_full 0.998
_diffrn_reflns_Laue_measured_fraction_max 0.983
_diffrn_reflns_limit_h_max 14
_diffrn_reflns_limit_h_min -14
_diffrn_reflns_limit_k_max 14
_diffrn_reflns_limit_k_min -14
_diffrn_reflns_limit_l_max 18
_diffrn_reflns_limit_l_min -18
_diffrn_reflns_number 36535
_diffrn_reflns_point_group_measured_fraction_full 0.998
_diffrn_reflns_point_group_measured_fraction_max 0.983
_diffrn_reflns_theta_full 25.242
_diffrn_reflns_theta_max 28.437
_diffrn_reflns_theta_min 2.828
_exptl_absorpt_coefficient_mu 2.207
_exptl_absorpt_correction_T_max 0.6666
_exptl_absorpt_correction_T_min 0.3072
_exptl_absorpt_correction_type multi-scan
_exptl_absorpt_process_details 'SADABS (Sheldrick, 2008)'
_exptl_crystal_colour dark-blue
_exptl_crystal_density_diffrn 1.776
_exptl_crystal_description block
_exptl_crystal_F_000 780
_exptl_crystal_size_max 0.700
_exptl_crystal_size_mid 0.380
_exptl_crystal_size_min 0.200
_exptl_transmission_factor_max 0.7457
_exptl_transmission_factor_min 0.4889
_refine_diff_density_max 1.120
_refine_diff_density_min -1.496
_refine_diff_density_rms 0.061
_refine_ls_extinction_method none
_refine_ls_goodness_of_fit_ref 1.021
_refine_ls_hydrogen_treatment constr
_refine_ls_matrix_type full
_refine_ls_number_parameters 517
_refine_ls_number_reflns 7333
_refine_ls_number_restraints 0
_refine_ls_restrained_S_all 1.021
_refine_ls_R_factor_all 0.0636
_refine_ls_R_factor_gt 0.0470
_refine_ls_shift/su_max 0.001
_refine_ls_shift/su_mean 0.000
_refine_ls_structure_factor_coef Fsqd
_refine_ls_weighting_details 'w=1/[\s^2^(Fo^2^)+(0.0408P)^2^+1.9242P] where P=(Fo^2^+2Fc^2^)/3'
_refine_ls_weighting_scheme calc
_refine_ls_wR_factor_gt 0.1074
_refine_ls_wR_factor_ref 0.1190
_reflns_Friedel_coverage 0.000
_reflns_number_gt 5766
_reflns_number_total 7333
_reflns_threshold_expression 'I > 2\s(I)'
_cod_data_source_file 1916624.cif
_cod_data_source_block ppp
_cod_original_cell_volume 1478.5(13)
_cod_database_code 4515096
_shelx_shelxl_version_number 2018/3
_shelx_space_group_comment
; 
The symmetry employed for this shelxl refinement is uniquely defined 
by the following loop, which should always be used as a source of 
symmetry information in preference to the above space-group names. 
They are only intended as comments. 
;
_shelx_estimated_absorpt_t_min 0.307
_shelx_estimated_absorpt_t_max 0.667

loop_
_space_group_symop_operation_xyz
'x, y, z'
'-x, -y, -z'

loop_
_atom_site_label
_atom_site_type_symbol
_atom_site_fract_x
_atom_site_fract_y
_atom_site_fract_z
_atom_site_U_iso_or_equiv
_atom_site_adp_type
_atom_site_occupancy
_atom_site_site_symmetry_order
_atom_site_calc_flag
_atom_site_refinement_flags_posn
_atom_site_refinement_flags_adp
_atom_site_refinement_flags_occupancy
_atom_site_disorder_assembly
_atom_site_disorder_group
Cu1 Cu 0.500000 0.500000 1.000000 0.04572(13) Uani 1 2 d S . P . .
O1 O 0.4280(2) 0.36275(19) 1.08332(15) 0.0513(5) Uani 1 1 d . . . . .
C1 C 0.4047(5) 0.1544(4) 1.1420(3) 0.0691(10) Uani 1 1 d . . . . .
F1 F 0.2780(9) 0.2151(9) 1.1745(11) 0.097(3) Uani 0.5 1 d . . P A 1
F2 F 0.4460(17) 0.1083(18) 1.2219(10) 0.142(7) Uani 0.5 1 d . . P A 1
F3 F 0.4043(18) 0.0674(15) 1.0937(11) 0.131(5) Uani 0.5 1 d . . P A 1
F1A F 0.376(3) 0.166(2) 1.2317(8) 0.180(10) Uani 0.5 1 d . . P A 2
F2A F 0.4637(18) 0.0340(8) 1.1331(14) 0.154(7) Uani 0.5 1 d . . P A 2
F3A F 0.294(2) 0.174(2) 1.116(2) 0.204(9) Uani 0.5 1 d . . P A 2
C2 C 0.4881(3) 0.2450(3) 1.0792(2) 0.0485(7) Uani 1 1 d . . . . .
C3 C 0.6181(4) 0.1896(3) 1.0272(3) 0.0590(8) Uani 1 1 d . . . . .
H3A H 0.648845 0.099667 1.027376 0.071 Uiso 1 1 calc R U . . .
C4 C 0.7030(3) 0.2639(3) 0.9752(2) 0.0524(7) Uani 1 1 d . . . . .
C5 C 0.8476(4) 0.1965(4) 0.9221(4) 0.0827(12) Uani 1 1 d . . . . .
F4 F 0.8791(19) 0.0735(16) 0.9477(17) 0.129(7) Uani 0.5 1 d . . P B 1
F5 F 0.8595(17) 0.2195(19) 0.8210(10) 0.125(5) Uani 0.5 1 d . . P B 1
F6 F 0.9399(13) 0.2367(16) 0.9382(11) 0.115(5) Uani 0.5 1 d . . P B 1
F4A F 0.8696(19) 0.0725(16) 0.9146(17) 0.131(7) Uani 0.5 1 d . . P B 2
F5A F 0.8891(15) 0.2474(15) 0.8391(9) 0.141(7) Uani 0.5 1 d . . P B 2
F6A F 0.9248(14) 0.210(2) 0.9830(12) 0.149(6) Uani 0.5 1 d . . P B 2
O2 O 0.6792(2) 0.3846(2) 0.96367(17) 0.0543(5) Uani 1 1 d . . . . .
O1S O 0.4703(2) 0.4124(2) 0.86312(16) 0.0557(5) Uani 1 1 d . . . . .
N1S N 0.3932(2) 0.4452(2) 0.80207(17) 0.0429(5) Uani 1 1 d . . . . .
C1S C 0.2716(3) 0.3937(3) 0.8209(3) 0.0541(7) Uani 1 1 d . . . . .
C2S C 0.3293(5) 0.2502(4) 0.8051(6) 0.119(2) Uani 1 1 d . . . . .
H2SA H 0.257220 0.210271 0.815822 0.179 Uiso 1 1 calc R U . . .
H2SB H 0.382895 0.240024 0.737840 0.179 Uiso 1 1 calc R U . . .
H2SC H 0.384295 0.209469 0.851550 0.179 Uiso 1 1 calc R U . . .
C3S C 0.1906(5) 0.4123(7) 0.9274(3) 0.1073(19) Uani 1 1 d . . . . .
H3SA H 0.113423 0.379439 0.938962 0.161 Uiso 1 1 calc R U . . .
H3SB H 0.245227 0.366182 0.972957 0.161 Uiso 1 1 calc R U . . .
H3SC H 0.161686 0.503073 0.937859 0.161 Uiso 1 1 calc R U . . .
C4S C 0.2026(3) 0.4720(4) 0.7386(3) 0.0587(8) Uani 1 1 d . . . . .
C5S C 0.1534(5) 0.3988(6) 0.6796(4) 0.1023(17) Uani 1 1 d . . . . .
H5SA H 0.083113 0.364683 0.723095 0.154 Uiso 1 1 calc R U . . .
H5SB H 0.119368 0.456387 0.627061 0.154 Uiso 1 1 calc R U . . .
H5SC H 0.226454 0.328683 0.650865 0.154 Uiso 1 1 calc R U . . .
C6S C 0.0865(5) 0.5902(5) 0.7746(5) 0.1109(19) Uani 1 1 d . . . . .
H6SA H 0.012878 0.561386 0.818603 0.166 Uiso 1 1 calc R U . . .
H6SB H 0.116398 0.641304 0.809822 0.166 Uiso 1 1 calc R U . . .
H6SC H 0.057592 0.641955 0.717943 0.166 Uiso 1 1 calc R U . . .
N2S N 0.3127(3) 0.5256(3) 0.6706(2) 0.0574(7) Uani 1 1 d . . . . .
O2S O 0.3013(3) 0.5830(4) 0.5852(2) 0.0958(11) Uani 1 1 d . . . . .
C7S C 0.4158(3) 0.5132(3) 0.7134(2) 0.0423(6) Uani 1 1 d . . . . .
C8S C 0.5324(3) 0.5652(3) 0.6704(2) 0.0414(6) Uani 1 1 d . . . . .
C9S C 0.6533(3) 0.5120(3) 0.6985(2) 0.0510(7) Uani 1 1 d . . . . .
H9SA H 0.662541 0.441350 0.746090 0.061 Uiso 1 1 calc R U . . .
C10S C 0.7597(3) 0.5649(3) 0.6552(3) 0.0573(8) Uani 1 1 d . . . . .
H10A H 0.842589 0.529511 0.671346 0.069 Uiso 1 1 calc R U . . .
C11S C 0.7394(3) 0.6712(3) 0.5877(2) 0.0498(7) Uani 1 1 d . . . . .
BrS Br 0.88507(4) 0.74614(4) 0.52886(3) 0.07471(14) Uani 1 1 d . . . . .
N3S N 0.6261(3) 0.7270(3) 0.5604(2) 0.0585(7) Uani 1 1 d . . . . .
C12S C 0.5246(3) 0.6713(3) 0.6004(3) 0.0553(8) Uani 1 1 d . . . . .
H12A H 0.444715 0.706213 0.579815 0.066 Uiso 1 1 calc R U . . .
Cu2 Cu 0.500000 1.000000 0.500000 0.0955(3) Uani 1 2 d S . P . .
O5 O 0.6391(2) 1.0078(3) 0.37993(17) 0.0659(7) Uani 1 1 d . . . . .
C11 C 0.8261(4) 1.0540(5) 0.2656(3) 0.0722(11) Uani 1 1 d . . . . .
F13 F 0.8689(15) 0.9270(13) 0.2415(10) 0.178(8) Uani 0.5 1 d . . P C 1
F14 F 0.9347(15) 1.0862(15) 0.2538(15) 0.085(4) Uani 0.5 1 d . . P C 1
F15 F 0.7662(17) 1.125(2) 0.2085(12) 0.172(9) Uani 0.5 1 d . . P C 1
F13A F 0.8234(12) 0.9773(10) 0.2074(7) 0.090(3) Uani 0.5 1 d . . P C 2
F14A F 0.9481(14) 1.0610(17) 0.2609(16) 0.105(5) Uani 0.5 1 d . . P C 2
F15A F 0.7607(19) 1.1738(10) 0.2186(12) 0.095(3) Uani 0.5 1 d . . P C 2
C12 C 0.7408(3) 1.0468(3) 0.3724(2) 0.0466(6) Uani 1 1 d . . . . .
C13 C 0.7786(3) 1.0870(3) 0.4466(2) 0.0472(6) Uani 1 1 d . . . . .
H13A H 0.857912 1.112250 0.431501 0.057 Uiso 1 1 calc R U . . .
C14 C 0.7001(3) 1.0902(3) 0.5437(2) 0.0463(6) Uani 1 1 d . . . . .
C15 C 0.7484(4) 1.1328(4) 0.6236(3) 0.0657(9) Uani 1 1 d . . . . .
F16 F 0.6533(7) 1.1936(15) 0.6937(7) 0.109(3) Uani 0.5 1 d . . P D 1
F17 F 0.8115(16) 1.0295(14) 0.6726(12) 0.154(7) Uani 0.5 1 d . . P D 1
F18 F 0.8275(11) 1.2054(12) 0.5883(10) 0.102(4) Uani 0.5 1 d . . P D 1
F16A F 0.6725(16) 1.2514(10) 0.6386(10) 0.160(5) Uani 0.5 1 d . . P D 2
F17A F 0.7391(16) 1.0632(15) 0.7015(7) 0.127(6) Uani 0.5 1 d . . P D 2
F18A F 0.8763(12) 1.1344(14) 0.5924(12) 0.125(5) Uani 0.5 1 d . . P D 2
O6 O 0.5904(2) 1.0622(3) 0.57656(17) 0.0703(7) Uani 1 1 d . . . . .

loop_
_atom_site_aniso_label
_atom_site_aniso_U_11
_atom_site_aniso_U_22
_atom_site_aniso_U_33
_atom_site_aniso_U_23
_atom_site_aniso_U_13
_atom_site_aniso_U_12
Cu1 0.0443(3) 0.0366(2) 0.0527(3) 0.0024(2) -0.0085(2) -0.01122(19)
O1 0.0580(12) 0.0397(10) 0.0507(11) 0.0004(9) -0.0047(9) -0.0145(9)
C1 0.087(3) 0.053(2) 0.066(2) 0.0051(17) -0.009(2) -0.0307(19)
F1 0.075(4) 0.075(4) 0.126(8) -0.004(5) 0.020(5) -0.037(3)
F2 0.162(10) 0.188(15) 0.098(9) 0.101(11) -0.070(9) -0.103(9)
F3 0.193(14) 0.110(9) 0.114(7) -0.058(8) 0.032(7) -0.114(10)
F1A 0.33(3) 0.171(12) 0.063(6) -0.039(8) 0.062(10) -0.175(14)
F2A 0.172(11) 0.040(3) 0.187(17) 0.014(5) 0.051(9) -0.032(4)
F3A 0.191(16) 0.202(17) 0.28(2) 0.152(14) -0.136(15) -0.159(14)
C2 0.0666(19) 0.0407(14) 0.0410(14) 0.0015(11) -0.0146(13) -0.0192(13)
C3 0.071(2) 0.0377(14) 0.064(2) -0.0015(14) -0.0153(17) -0.0100(14)
C4 0.0525(17) 0.0468(16) 0.0548(17) -0.0050(13) -0.0159(14) -0.0053(13)
C5 0.059(2) 0.062(2) 0.107(4) -0.006(2) -0.008(2) 0.0016(19)
F4 0.093(6) 0.071(7) 0.160(14) 0.007(7) -0.004(7) 0.039(5)
F5 0.088(6) 0.178(13) 0.081(5) -0.051(6) -0.013(5) 0.017(6)
F6 0.047(4) 0.155(10) 0.148(11) -0.057(9) -0.009(6) -0.026(4)
F4A 0.107(9) 0.070(7) 0.172(15) -0.051(8) 0.049(8) -0.013(6)
F5A 0.106(9) 0.114(7) 0.118(11) 0.027(8) 0.056(8) 0.007(6)
F6A 0.052(5) 0.180(11) 0.177(14) -0.017(10) -0.017(7) 0.017(6)
O2 0.0472(11) 0.0456(11) 0.0677(14) -0.0023(10) -0.0128(10) -0.0108(9)
O1S 0.0590(13) 0.0694(14) 0.0472(11) 0.0039(10) -0.0205(10) -0.0270(11)
N1S 0.0426(12) 0.0469(12) 0.0431(12) -0.0030(10) -0.0097(10) -0.0185(10)
C1S 0.0479(16) 0.0611(18) 0.0611(18) 0.0043(15) -0.0144(14) -0.0295(14)
C2S 0.100(4) 0.054(2) 0.228(7) 0.001(3) -0.074(4) -0.032(2)
C3S 0.071(3) 0.193(6) 0.069(3) 0.005(3) -0.004(2) -0.071(3)
C4S 0.0481(17) 0.073(2) 0.0636(19) 0.0013(16) -0.0154(15) -0.0299(16)
C5S 0.110(4) 0.148(5) 0.087(3) 0.002(3) -0.037(3) -0.086(4)
C6S 0.063(3) 0.096(4) 0.146(5) 0.006(3) -0.008(3) -0.001(2)
N2S 0.0482(14) 0.0722(17) 0.0608(16) 0.0147(13) -0.0246(12) -0.0292(13)
O2S 0.0850(19) 0.143(3) 0.0848(19) 0.0516(19) -0.0544(16) -0.068(2)
C7S 0.0383(13) 0.0444(14) 0.0458(14) -0.0009(11) -0.0116(11) -0.0132(11)
C8S 0.0361(13) 0.0442(14) 0.0441(14) -0.0019(11) -0.0088(11) -0.0124(11)
C9S 0.0444(15) 0.0526(16) 0.0578(17) 0.0083(14) -0.0185(13) -0.0163(13)
C10S 0.0394(15) 0.0654(19) 0.070(2) 0.0081(16) -0.0208(14) -0.0178(14)
C11S 0.0426(15) 0.0576(17) 0.0519(16) -0.0029(13) -0.0079(13) -0.0214(13)
BrS 0.0591(2) 0.0902(3) 0.0846(3) 0.0117(2) -0.01520(18) -0.0457(2)
N3S 0.0493(14) 0.0629(16) 0.0635(16) 0.0157(13) -0.0159(12) -0.0237(12)
C12S 0.0399(14) 0.0614(18) 0.0641(19) 0.0148(15) -0.0183(14) -0.0176(13)
Cu2 0.0768(4) 0.1969(9) 0.0495(3) -0.0357(4) 0.0128(3) -0.1033(6)
O5 0.0551(13) 0.1073(19) 0.0501(12) -0.0178(12) 0.0018(10) -0.0509(13)
C11 0.058(2) 0.102(3) 0.063(2) -0.025(2) 0.0093(18) -0.044(2)
F13 0.169(12) 0.143(11) 0.189(13) -0.108(9) 0.119(10) -0.088(9)
F14 0.086(9) 0.104(5) 0.074(6) -0.006(4) 0.015(5) -0.068(6)
F15 0.110(10) 0.36(3) 0.055(5) 0.030(14) -0.018(5) -0.105(16)
F13A 0.115(7) 0.103(7) 0.064(3) -0.043(4) 0.023(3) -0.069(6)
F14A 0.033(3) 0.186(12) 0.092(8) -0.035(8) 0.014(4) -0.038(5)
F15A 0.130(8) 0.085(4) 0.068(6) 0.020(3) -0.019(4) -0.045(4)
C12 0.0364(13) 0.0504(15) 0.0513(16) -0.0048(13) -0.0008(12) -0.0172(12)
C13 0.0345(13) 0.0517(16) 0.0572(17) -0.0020(13) -0.0079(12) -0.0184(12)
C14 0.0403(14) 0.0530(16) 0.0536(16) 0.0010(13) -0.0149(12) -0.0236(12)
C15 0.060(2) 0.090(3) 0.064(2) -0.006(2) -0.0170(17) -0.043(2)
F16 0.073(4) 0.189(11) 0.085(5) -0.068(6) -0.002(4) -0.053(5)
F17 0.196(13) 0.131(7) 0.175(14) -0.004(8) -0.149(12) -0.014(9)
F18 0.117(10) 0.158(9) 0.076(4) -0.019(6) -0.007(6) -0.113(8)
F16A 0.258(16) 0.103(6) 0.150(9) -0.061(6) -0.103(10) -0.019(7)
F17A 0.184(12) 0.202(15) 0.063(4) 0.054(7) -0.066(6) -0.155(13)
F18A 0.079(6) 0.239(15) 0.097(5) -0.012(11) -0.027(5) -0.100(8)
O6 0.0588(13) 0.123(2) 0.0490(12) -0.0172(13) -0.0003(10) -0.0606(15)

loop_
_atom_type_symbol
_atom_type_description
_atom_type_scat_dispersion_real
_atom_type_scat_dispersion_imag
_atom_type_scat_source
C C 0.0033 0.0016 'International Tables Vol C Tables 4.2.6.8 and 6.1.1.4'
H H 0.0000 0.0000 'International Tables Vol C Tables 4.2.6.8 and 6.1.1.4'
N N 0.0061 0.0033 'International Tables Vol C Tables 4.2.6.8 and 6.1.1.4'
O O 0.0106 0.0060 'International Tables Vol C Tables 4.2.6.8 and 6.1.1.4'
F F 0.0171 0.0103 'International Tables Vol C Tables 4.2.6.8 and 6.1.1.4'
Cu Cu 0.3201 1.2651 'International Tables Vol C Tables 4.2.6.8 and 6.1.1.4'
Br Br -0.2901 2.4595 'International Tables Vol C Tables 4.2.6.8 and 6.1.1.4'

loop_
_geom_angle_atom_site_label_1
_geom_angle_atom_site_label_2
_geom_angle_atom_site_label_3
_geom_angle
_geom_angle_site_symmetry_1
_geom_angle_site_symmetry_3
O2 Cu1 O2 180.0 . 2_667
O2 Cu1 O1 92.70(10) . .
O2 Cu1 O1 87.30(10) 2_667 .
O2 Cu1 O1 87.30(10) . 2_667
O2 Cu1 O1 92.70(10) 2_667 2_667
O1 Cu1 O1 180.0 . 2_667
O2 Cu1 O1S 97.66(10) . 2_667
O2 Cu1 O1S 82.34(10) 2_667 2_667
O1 Cu1 O1S 94.54(9) . 2_667
O1 Cu1 O1S 85.46(9) 2_667 2_667
O2 Cu1 O1S 82.34(10) . .
O2 Cu1 O1S 97.66(10) 2_667 .
O1 Cu1 O1S 85.46(9) . .
O1 Cu1 O1S 94.54(9) 2_667 .
O1S Cu1 O1S 180.0 2_667 .
C2 O1 Cu1 123.2(2) . .
F1A C1 F2A 105.0(10) . .
F1A C1 F3A 106.7(12) . .
F2A C1 F3A 105.6(11) . .
F3 C1 F2 111.9(9) . .
F3 C1 F1 105.2(9) . .
F2 C1 F1 104.2(8) . .
F1A C1 C2 113.8(7) . .
F3 C1 C2 112.4(6) . .
F2A C1 C2 113.6(7) . .
F3A C1 C2 111.5(6) . .
F2 C1 C2 109.9(7) . .
F1 C1 C2 112.8(5) . .
O1 C2 C3 127.9(3) . .
O1 C2 C1 113.9(3) . .
C3 C2 C1 118.2(3) . .
C4 C3 C2 121.9(3) . .
C4 C3 H3A 119.1 . .
C2 C3 H3A 119.1 . .
O2 C4 C3 128.5(3) . .
O2 C4 C5 112.1(3) . .
C3 C4 C5 119.4(3) . .
F6 C5 F4 104.8(14) . .
F5A C5 F4A 108.4(13) . .
F6 C5 F5 104.8(10) . .
F4 C5 F5 110.8(13) . .
F5A C5 F6A 106.7(11) . .
F4A C5 F6A 107.7(13) . .
F5A C5 C4 114.9(8) . .
F6 C5 C4 116.0(7) . .
F4 C5 C4 111.9(10) . .
F4A C5 C4 114.4(9) . .
F5 C5 C4 108.4(8) . .
F6A C5 C4 104.1(8) . .
C4 O2 Cu1 123.1(2) . .
N1S O1S Cu1 137.66(19) . .
O1S N1S C7S 126.0(2) . .
O1S N1S C1S 120.6(2) . .
C7S N1S C1S 113.0(2) . .
N1S C1S C3S 109.8(3) . .
N1S C1S C2S 104.6(3) . .
C3S C1S C2S 110.5(4) . .
N1S C1S C4S 101.7(2) . .
C3S C1S C4S 115.9(3) . .
C2S C1S C4S 113.4(4) . .
C1S C2S H2SA 109.5 . .
C1S C2S H2SB 109.5 . .
H2SA C2S H2SB 109.5 . .
C1S C2S H2SC 109.5 . .
H2SA C2S H2SC 109.5 . .
H2SB C2S H2SC 109.5 . .
C1S C3S H3SA 109.5 . .
C1S C3S H3SB 109.5 . .
H3SA C3S H3SB 109.5 . .
C1S C3S H3SC 109.5 . .
H3SA C3S H3SC 109.5 . .
H3SB C3S H3SC 109.5 . .
N2S C4S C5S 109.6(3) . .
N2S C4S C6S 105.9(3) . .
C5S C4S C6S 107.6(4) . .
N2S C4S C1S 101.7(2) . .
C5S C4S C1S 117.3(3) . .
C6S C4S C1S 114.0(4) . .
C4S C5S H5SA 109.5 . .
C4S C5S H5SB 109.5 . .
H5SA C5S H5SB 109.5 . .
C4S C5S H5SC 109.5 . .
H5SA C5S H5SC 109.5 . .
H5SB C5S H5SC 109.5 . .
C4S C6S H6SA 109.5 . .
C4S C6S H6SB 109.5 . .
H6SA C6S H6SB 109.5 . .
C4S C6S H6SC 109.5 . .
H6SA C6S H6SC 109.5 . .
H6SB C6S H6SC 109.5 . .
O2S N2S C7S 125.8(3) . .
O2S N2S C4S 121.3(3) . .
C7S N2S C4S 112.8(2) . .
N1S C7S N2S 108.3(2) . .
N1S C7S C8S 125.6(2) . .
N2S C7S C8S 126.1(3) . .
C12S C8S C9S 117.5(3) . .
C12S C8S C7S 120.6(2) . .
C9S C8S C7S 121.9(3) . .
C10S C9S C8S 119.3(3) . .
C10S C9S H9SA 120.3 . .
C8S C9S H9SA 120.3 . .
C11S C10S C9S 117.9(3) . .
C11S C10S H10A 121.0 . .
C9S C10S H10A 121.0 . .
N3S C11S C10S 125.1(3) . .
N3S C11S BrS 116.8(2) . .
C10S C11S BrS 118.2(2) . .
C11S N3S C12S 116.3(3) . .
C11S N3S Cu2 132.0(2) . .
C12S N3S Cu2 106.3(2) . .
N3S C12S C8S 123.8(3) . .
N3S C12S H12A 118.1 . .
C8S C12S H12A 118.1 . .
O6 Cu2 O6 180.0 2_676 .
O6 Cu2 O5 88.09(10) 2_676 .
O6 Cu2 O5 91.91(10) . .
O6 Cu2 O5 91.91(10) 2_676 2_676
O6 Cu2 O5 88.09(10) . 2_676
O5 Cu2 O5 180.0 . 2_676
O6 Cu2 N3S 88.39(11) 2_676 .
O6 Cu2 N3S 91.61(11) . .
O5 Cu2 N3S 94.08(11) . .
O5 Cu2 N3S 85.92(11) 2_676 .
C12 O5 Cu2 125.6(2) . .
F15 C11 F14 106.6(12) . .
F13A C11 F14A 113.3(11) . .
F15 C11 F13 112.4(12) . .
F14 C11 F13 104.0(10) . .
F13A C11 F15A 99.2(8) . .
F14A C11 F15A 106.3(11) . .
F15 C11 C12 113.3(8) . .
F13A C11 C12 117.3(5) . .
F14 C11 C12 116.5(10) . .
F14A C11 C12 113.3(10) . .
F13 C11 C12 103.6(6) . .
F15A C11 C12 105.4(7) . .
O5 C12 C13 127.9(3) . .
O5 C12 C11 113.6(3) . .
C13 C12 C11 118.4(3) . .
C12 C13 C14 120.8(3) . .
C12 C13 H13A 119.6 . .
C14 C13 H13A 119.6 . .
O6 C14 C13 128.1(3) . .
O6 C14 C15 113.4(3) . .
C13 C14 C15 118.6(3) . .
F18 C15 F16 106.5(8) . .
F17A C15 F16A 110.8(9) . .
F18 C15 F17 108.3(8) . .
F16 C15 F17 103.5(8) . .
F17A C15 F18A 106.6(9) . .
F16A C15 F18A 109.4(9) . .
F17A C15 C14 113.6(6) . .
F18 C15 C14 113.5(6) . .
F16 C15 C14 114.9(4) . .
F16A C15 C14 104.8(5) . .
F17 C15 C14 109.4(7) . .
F18A C15 C14 111.7(7) . .
C14 O6 Cu2 125.6(2) . .

loop_
_geom_bond_atom_site_label_1
_geom_bond_atom_site_label_2
_geom_bond_distance
_geom_bond_site_symmetry_2
Cu1 O2 1.938(2) .
Cu1 O2 1.938(2) 2_667
Cu1 O1 1.951(2) .
Cu1 O1 1.951(2) 2_667
Cu1 O1S 2.385(2) 2_667
Cu1 O1S 2.385(2) .
O1 C2 1.248(4) .
C1 F1A 1.218(11) .
C1 F3 1.241(8) .
C1 F2A 1.278(10) .
C1 F3A 1.277(12) .
C1 F2 1.280(9) .
C1 F1 1.309(10) .
C1 C2 1.535(5) .
C2 C3 1.386(5) .
C3 C4 1.378(5) .
C3 H3A 0.9300 .
C4 O2 1.247(4) .
C4 C5 1.536(5) .
C5 F5A 1.227(12) .
C5 F6 1.274(13) .
C5 F4 1.289(17) .
C5 F4A 1.307(18) .
C5 F5 1.367(14) .
C5 F6A 1.381(18) .
O1S N1S 1.281(3) .
N1S C7S 1.336(4) .
N1S C1S 1.509(4) .
C1S C3S 1.512(6) .
C1S C2S 1.519(6) .
C1S C4S 1.536(5) .
C2S H2SA 0.9600 .
C2S H2SB 0.9600 .
C2S H2SC 0.9600 .
C3S H3SA 0.9600 .
C3S H3SB 0.9600 .
C3S H3SC 0.9600 .
C4S N2S 1.503(4) .
C4S C5S 1.503(5) .
C4S C6S 1.534(6) .
C5S H5SA 0.9600 .
C5S H5SB 0.9600 .
C5S H5SC 0.9600 .
C6S H6SA 0.9600 .
C6S H6SB 0.9600 .
C6S H6SC 0.9600 .
N2S O2S 1.271(4) .
N2S C7S 1.354(4) .
C7S C8S 1.466(4) .
C8S C12S 1.383(4) .
C8S C9S 1.387(4) .
C9S C10S 1.379(4) .
C9S H9SA 0.9300 .
C10S C11S 1.371(4) .
C10S H10A 0.9300 .
C11S N3S 1.314(4) .
C11S BrS 1.903(3) .
N3S C12S 1.347(4) .
N3S Cu2 2.954(3) .
C12S H12A 0.9300 .
Cu2 O6 1.921(2) 2_676
Cu2 O6 1.921(2) .
Cu2 O5 1.926(2) .
Cu2 O5 1.926(2) 2_676
O5 C12 1.254(3) .
C11 F15 1.193(17) .
C11 F13A 1.257(10) .
C11 F14 1.274(14) .
C11 F14A 1.316(15) .
C11 F13 1.377(13) .
C11 F15A 1.429(15) .
C11 C12 1.525(5) .
C12 C13 1.375(4) .
C13 C14 1.386(4) .
C13 H13A 0.9300 .
C14 O6 1.250(3) .
C14 C15 1.524(4) .
C15 F17A 1.218(9) .
C15 F18 1.277(11) .
C15 F16 1.299(8) .
C15 F16A 1.313(10) .
C15 F17 1.317(12) .
C15 F18A 1.327(12) .
